data_7119875
loop_
_publ_author_name
'Yoshida, Taira'
'Mori, Keiji'

_publ_section_title
;
 Hf(OTf)4-Catalyzed highly diastereoselective synthesis of
 1,3-disubstituted tetralin derivatives via benzylic C(sp(3))-H bond
 functionalization.
;
_journal_issue 31
_journal_name_full 'Chemical communications (Cambridge, England)'
_journal_page_first 4319
_journal_page_last 4322
_journal_paper_doi 10.1039/c7cc01717k
_journal_volume 53
_journal_year 2017
_chemical_formula_sum 'C27 H26 O7'
_chemical_formula_weight 462.48
_chemical_name_systematic
; 
 ? 
;
_space_group_IT_number 2
_symmetry_cell_setting triclinic
_symmetry_space_group_name_Hall '-P 1'
_symmetry_space_group_name_H-M 'P -1'
_atom_sites_solution_hydrogens geom
_atom_sites_solution_primary direct
_atom_sites_solution_secondary difmap
_audit_creation_method SHELXL-97
_audit_update_record
;
2017-02-20 deposited with the CCDC.
2017-03-23 downloaded from the CCDC.
;
_cell_angle_alpha 100.955(2)
_cell_angle_beta 90.258(2)
_cell_angle_gamma 101.472(2)
_cell_formula_units_Z 2
_cell_length_a 8.0146(12)
_cell_length_b 11.5764(18)
_cell_length_c 12.796(2)
_cell_measurement_reflns_used 1517
_cell_measurement_temperature 123(2)
_cell_measurement_theta_max 26.81
_cell_measurement_theta_min 2.60
_cell_volume 1141.2(3)
_computing_cell_refinement 'Bruker SAINT'
_computing_data_collection 'Bruker APEX2'
_computing_data_reduction 'Bruker SAINT'
_computing_molecular_graphics 'Yadokari-XG 2009 (Wakita, Nemoto et al., 2009)'
_computing_publication_material 'Yadokari-XG 2009 (Wakita, Nemoto et al., 2009)'
_computing_structure_refinement 'SHELXL-97 (Sheldrick, 1997)'
_computing_structure_solution 'SHELXS-97 (Sheldrick, 1990)'
_diffrn_ambient_temperature 123(2)
_diffrn_measured_fraction_theta_full 0.982
_diffrn_measured_fraction_theta_max 0.982
_diffrn_measurement_device_type 'Bruker APEX-II CCD'
_diffrn_measurement_method '\f and \w scans'
_diffrn_radiation_monochromator graphite
_diffrn_radiation_source 'sealed tube'
_diffrn_radiation_type MoK\a
_diffrn_radiation_wavelength 0.71073
_diffrn_reflns_av_R_equivalents 0.0203
_diffrn_reflns_av_sigmaI/netI 0.0545
_diffrn_reflns_limit_h_max 8
_diffrn_reflns_limit_h_min -9
_diffrn_reflns_limit_k_max 11
_diffrn_reflns_limit_k_min -13
_diffrn_reflns_limit_l_max 15
_diffrn_reflns_limit_l_min -14
_diffrn_reflns_number 5478
_diffrn_reflns_theta_full 25.00
_diffrn_reflns_theta_max 25.00
_diffrn_reflns_theta_min 1.62
_exptl_absorpt_coefficient_mu 0.097
_exptl_absorpt_correction_T_max 0.9904
_exptl_absorpt_correction_T_min 0.8766
_exptl_absorpt_correction_type empirical
_exptl_crystal_colour colorless
_exptl_crystal_density_diffrn 1.346
_exptl_crystal_density_method 'not measured'
_exptl_crystal_description platelet
_exptl_crystal_F_000 488
_exptl_crystal_size_max 0.10
_exptl_crystal_size_mid 0.10
_exptl_crystal_size_min 0.10
_refine_diff_density_max 0.499
_refine_diff_density_min -0.224
_refine_diff_density_rms 0.050
_refine_ls_extinction_method none
_refine_ls_goodness_of_fit_ref 1.040
_refine_ls_hydrogen_treatment mixed
_refine_ls_matrix_type full
_refine_ls_number_parameters 311
_refine_ls_number_reflns 3950
_refine_ls_number_restraints 0
_refine_ls_restrained_S_all 1.040
_refine_ls_R_factor_all 0.0880
_refine_ls_R_factor_gt 0.0542
_refine_ls_shift/su_max 0.000
_refine_ls_shift/su_mean 0.000
_refine_ls_structure_factor_coef Fsqd
_refine_ls_weighting_details 'calc w=1/[\s^2^(Fo^2^)+(0.0511P)^2^+0.9767P] where P=(Fo^2^+2Fc^2^)/3'
_refine_ls_weighting_scheme calc
_refine_ls_wR_factor_gt 0.1195
_refine_ls_wR_factor_ref 0.1384
_reflns_number_gt 2758
_reflns_number_total 3950
_reflns_threshold_expression >2sigma(I)
_cod_data_source_file c7cc01717k2.cif
_cod_data_source_block 0802
_cod_depositor_comments
;
The following automatic conversions were performed:

'_symmetry_cell_setting' value 'Triclinic' changed to 'triclinic'
according to
/home/data/users/saulius/crontab/automatic-downloads/rss-feeds/RSC/lib/dictionaries/cif_core.dic
dictionary named 'cif_core.dic' version 2.4.2 from 2011-04-26.

Automatic conversion script
Id: cif_fix_values 4973 2017-02-22 13:04:09Z antanas 

 Adding full bibliography for 7119875--7119876.cif.
;
_cod_original_sg_symbol_H-M P-1
_cod_database_code 7119875

loop_
_symmetry_equiv_pos_as_xyz
'x, y, z'
'-x, -y, -z'

loop_
_atom_site_label
_atom_site_type_symbol
_atom_site_fract_x
_atom_site_fract_y
_atom_site_fract_z
_atom_site_U_iso_or_equiv
_atom_site_adp_type
_atom_site_occupancy
_atom_site_symmetry_multiplicity
_atom_site_calc_flag
_atom_site_refinement_flags
O5 O 0.1919(2) 0.02306(18) 0.26461(15) 0.0297(5) Uani 1 1 d .
O3 O -0.2654(2) -0.00352(18) 0.26036(15) 0.0291(5) Uani 1 1 d .
O4 O -0.0947(2) 0.01942(17) 0.12460(15) 0.0284(5) Uani 1 1 d .
O1 O -0.2278(2) 0.04723(18) 0.51318(16) 0.0295(5) Uani 1 1 d .
O6 O 0.2730(3) 0.20430(19) 0.21979(17) 0.0368(5) Uani 1 1 d .
O2 O -0.2766(2) 0.20412(17) 0.44827(16) 0.0292(5) Uani 1 1 d .
C8 C 0.1381(3) 0.3623(2) 0.4468(2) 0.0212(6) Uani 1 1 d .
C9 C 0.1040(3) 0.2493(2) 0.4781(2) 0.0183(6) Uani 1 1 d .
C10 C 0.1718(3) 0.2361(2) 0.5728(2) 0.0225(6) Uani 1 1 d .
H1 H 0.1484 0.1594 0.5921 0.027 Uiso 1 1 calc R
C18 C 0.0756(4) 0.3779(2) 0.3392(2) 0.0260(7) Uani 1 1 d .
H2 H 0.1758 0.3952 0.2955 0.031 Uiso 1 1 calc R
H3 H 0.0222 0.4491 0.3505 0.031 Uiso 1 1 calc R
C24 C -0.1381(4) 0.0459(2) 0.2255(2) 0.0233(6) Uani 1 1 d .
C19 C -0.0117(3) 0.1405(2) 0.4094(2) 0.0202(6) Uani 1 1 d .
H4 H 0.0374 0.0692 0.4162 0.024 Uiso 1 1 calc R
C1 C -0.0846(4) 0.2829(2) 0.1614(2) 0.0260(7) Uani 1 1 d .
C11 C 0.2753(3) 0.3336(2) 0.6422(2) 0.0212(6) Uani 1 1 d .
C22 C -0.1855(3) 0.1228(2) 0.4599(2) 0.0218(6) Uani 1 1 d .
C12 C 0.3090(3) 0.4474(2) 0.6117(2) 0.0216(6) Uani 1 1 d .
C13 C 0.3473(4) 0.3211(3) 0.7402(2) 0.0290(7) Uani 1 1 d .
H5 H 0.3269 0.2449 0.7603 0.035 Uiso 1 1 calc R
C14 C 0.4459(4) 0.4182(3) 0.8056(2) 0.0304(7) Uani 1 1 d .
H6 H 0.4934 0.4089 0.8709 0.037 Uiso 1 1 calc R
C15 C 0.4128(4) 0.5457(3) 0.6823(2) 0.0289(7) Uani 1 1 d .
H7 H 0.4376 0.6225 0.6633 0.035 Uiso 1 1 calc R
C25 C 0.1687(4) 0.1315(3) 0.2536(2) 0.0238(6) Uani 1 1 d .
C2 C -0.1679(4) 0.3014(3) -0.0470(2) 0.0295(7) Uani 1 1 d .
C3 C -0.0005(4) 0.3347(3) -0.0088(2) 0.0286(7) Uani 1 1 d .
H8 H 0.0868 0.3639 -0.0528 0.034 Uiso 1 1 calc R
C4 C 0.0391(4) 0.3250(3) 0.0947(2) 0.0287(7) Uani 1 1 d .
H9 H 0.1546 0.3481 0.1206 0.034 Uiso 1 1 calc R
C20 C -0.0066(3) 0.1488(2) 0.2899(2) 0.0213(6) Uani 1 1 d .
C16 C 0.4770(4) 0.5311(3) 0.7767(2) 0.0293(7) Uani 1 1 d .
H10 H 0.5436 0.5983 0.8235 0.035 Uiso 1 1 calc R
C5 C -0.2929(4) 0.2592(3) 0.0183(3) 0.0359(8) Uani 1 1 d .
H11 H -0.4082 0.2357 -0.0079 0.043 Uiso 1 1 calc R
C23 C -0.4366(4) 0.1942(3) 0.5028(3) 0.0342(8) Uani 1 1 d .
H12 H -0.5051 0.1129 0.4801 0.051 Uiso 1 1 calc R
H13 H -0.4996 0.2527 0.4850 0.051 Uiso 1 1 calc R
H14 H -0.4128 0.2101 0.5799 0.051 Uiso 1 1 calc R
C6 C -0.2520(4) 0.2507(3) 0.1208(2) 0.0312(7) Uani 1 1 d .
H15 H -0.3400 0.2223 0.1647 0.037 Uiso 1 1 calc R
C17 C 0.2398(4) 0.4577(2) 0.5133(2) 0.0236(6) Uani 1 1 d .
H16 H 0.2644 0.5335 0.4922 0.028 Uiso 1 1 calc R
C21 C -0.0510(4) 0.2720(3) 0.2761(2) 0.0270(7) Uani 1 1 d .
H17 H -0.1618 0.2746 0.3111 0.032 Uiso 1 1 calc R
O7 O -0.2227(3) 0.3070(2) -0.14726(17) 0.0446(6) Uani 1 1 d .
C26 C 0.3567(4) -0.0036(3) 0.2375(3) 0.0401(8) Uani 1 1 d .
H18 H 0.3720 -0.0061 0.1613 0.060 Uiso 1 1 calc R
H19 H 0.3637 -0.0817 0.2543 0.060 Uiso 1 1 calc R
H20 H 0.4461 0.0589 0.2787 0.060 Uiso 1 1 calc R
C27 C -0.2189(4) -0.0702(3) 0.0535(2) 0.0369(8) Uani 1 1 d .
H21 H -0.2437 -0.1446 0.0816 0.055 Uiso 1 1 calc R
H22 H -0.1727 -0.0863 -0.0174 0.055 Uiso 1 1 calc R
H23 H -0.3240 -0.0401 0.0485 0.055 Uiso 1 1 calc R
C28 C -0.0964(5) 0.3332(4) -0.2216(3) 0.0520(10) Uani 1 1 d .
H24 H -0.0259 0.4132 -0.1956 0.078 Uiso 1 1 calc R
H25 H -0.1517 0.3314 -0.2906 0.078 Uiso 1 1 calc R
H26 H -0.0244 0.2731 -0.2301 0.078 Uiso 1 1 calc R

loop_
_atom_site_aniso_label
_atom_site_aniso_U_11
_atom_site_aniso_U_22
_atom_site_aniso_U_33
_atom_site_aniso_U_23
_atom_site_aniso_U_13
_atom_site_aniso_U_12
O5 0.0208(11) 0.0376(13) 0.0325(12) 0.0052(9) 0.0055(9) 0.0116(9)
O3 0.0253(12) 0.0296(12) 0.0284(11) 0.0025(9) 0.0025(9) -0.0007(9)
O4 0.0278(11) 0.0305(11) 0.0207(11) -0.0033(9) -0.0013(8) -0.0005(9)
O1 0.0276(11) 0.0296(12) 0.0334(12) 0.0142(10) 0.0062(9) 0.0034(9)
O6 0.0289(12) 0.0366(13) 0.0412(13) 0.0064(10) 0.0095(10) -0.0012(10)
O2 0.0249(11) 0.0263(11) 0.0392(12) 0.0109(9) 0.0117(9) 0.0075(9)
C8 0.0215(15) 0.0205(15) 0.0227(15) 0.0046(12) 0.0034(11) 0.0060(12)
C9 0.0166(14) 0.0174(14) 0.0198(14) 0.0008(11) 0.0032(11) 0.0031(11)
C10 0.0269(16) 0.0170(14) 0.0238(15) 0.0058(12) 0.0047(12) 0.0031(12)
C18 0.0333(17) 0.0193(15) 0.0251(15) 0.0033(12) -0.0010(13) 0.0057(13)
C24 0.0230(16) 0.0224(15) 0.0255(15) 0.0035(12) -0.0009(12) 0.0086(13)
C19 0.0213(15) 0.0162(14) 0.0224(15) 0.0040(11) 0.0033(11) 0.0017(12)
C1 0.0395(19) 0.0192(15) 0.0211(15) 0.0050(12) 0.0044(13) 0.0090(13)
C11 0.0200(15) 0.0210(15) 0.0223(15) 0.0022(12) 0.0047(11) 0.0051(12)
C22 0.0238(16) 0.0166(14) 0.0225(15) 0.0014(12) -0.0007(12) 0.0004(12)
C12 0.0193(15) 0.0205(15) 0.0229(15) 0.0006(12) 0.0046(11) 0.0025(12)
C13 0.0330(18) 0.0262(16) 0.0298(16) 0.0081(13) -0.0016(13) 0.0080(14)
C14 0.0265(17) 0.0353(18) 0.0283(16) 0.0009(14) -0.0043(13) 0.0086(14)
C15 0.0271(17) 0.0239(16) 0.0326(17) 0.0032(13) 0.0015(13) 0.0000(13)
C25 0.0247(16) 0.0245(16) 0.0178(14) -0.0002(12) 0.0025(12) -0.0014(13)
C2 0.0309(18) 0.0380(18) 0.0257(16) 0.0111(14) 0.0008(13) 0.0166(15)
C3 0.0280(17) 0.0352(18) 0.0256(16) 0.0107(13) 0.0058(13) 0.0087(14)
C4 0.0263(17) 0.0292(17) 0.0306(17) 0.0078(13) -0.0049(13) 0.0037(14)
C20 0.0251(16) 0.0186(14) 0.0192(14) 0.0030(11) 0.0016(11) 0.0033(12)
C16 0.0213(16) 0.0287(17) 0.0318(17) -0.0041(13) -0.0022(13) 0.0002(13)
C5 0.0246(17) 0.047(2) 0.0414(19) 0.0150(16) 0.0001(14) 0.0129(15)
C23 0.0236(17) 0.0368(19) 0.045(2) 0.0114(15) 0.0140(14) 0.0097(14)
C6 0.0268(17) 0.0336(18) 0.0371(18) 0.0113(14) 0.0126(14) 0.0113(14)
C17 0.0274(16) 0.0157(14) 0.0265(15) 0.0041(12) 0.0031(12) 0.0015(12)
C21 0.0298(17) 0.0268(16) 0.0247(16) 0.0044(12) 0.0032(12) 0.0071(13)
O7 0.0402(14) 0.0686(17) 0.0325(13) 0.0191(12) -0.0035(10) 0.0204(12)
C26 0.0266(18) 0.059(2) 0.0394(19) 0.0083(17) 0.0086(14) 0.0211(17)
C27 0.0393(19) 0.0389(19) 0.0241(16) -0.0042(14) -0.0065(14) -0.0020(16)
C28 0.061(3) 0.072(3) 0.0270(18) 0.0226(18) 0.0049(17) 0.011(2)

loop_
_atom_type_symbol
_atom_type_description
_atom_type_scat_dispersion_real
_atom_type_scat_dispersion_imag
_atom_type_scat_source
C C 0.0033 0.0016 'International Tables Vol C Tables 4.2.6.8 and 6.1.1.4'
H H 0.0000 0.0000 'International Tables Vol C Tables 4.2.6.8 and 6.1.1.4'
O O 0.0106 0.0060 'International Tables Vol C Tables 4.2.6.8 and 6.1.1.4'

loop_
_geom_angle_atom_site_label_1
_geom_angle_atom_site_label_2
_geom_angle_atom_site_label_3
_geom_angle
C25 O5 C26 116.1(2)
C24 O4 C27 115.8(2)
C22 O2 C23 115.0(2)
C17 C8 C9 118.5(2)
C17 C8 C18 119.7(2)
C9 C8 C18 121.7(2)
C10 C9 C8 120.4(2)
C10 C9 C19 118.4(2)
C8 C9 C19 121.2(2)
C9 C10 C11 121.7(2)
C8 C18 C21 116.1(2)
O3 C24 O4 124.2(3)
O3 C24 C20 124.6(3)
O4 C24 C20 111.2(2)
C9 C19 C22 107.7(2)
C9 C19 C20 111.2(2)
C22 C19 C20 118.1(2)
C4 C1 C6 117.2(3)
C4 C1 C21 124.9(3)
C6 C1 C21 117.8(3)
C10 C11 C12 118.2(2)
C10 C11 C13 122.3(3)
C12 C11 C13 119.5(3)
O1 C22 O2 123.5(3)
O1 C22 C19 121.9(2)
O2 C22 C19 114.3(2)
C17 C12 C11 118.8(2)
C17 C12 C15 123.2(3)
C11 C12 C15 118.0(2)
C14 C13 C11 120.5(3)
C13 C14 C16 120.3(3)
C16 C15 C12 121.0(3)
O6 C25 O5 124.4(3)
O6 C25 C20 125.5(3)
O5 C25 C20 110.1(2)
O7 C2 C3 124.7(3)
O7 C2 C5 115.9(3)
C3 C2 C5 119.4(3)
C2 C3 C4 119.4(3)
C1 C4 C3 122.1(3)
C25 C20 C24 107.6(2)
C25 C20 C19 106.9(2)
C24 C20 C19 109.6(2)
C25 C20 C21 114.6(2)
C24 C20 C21 108.9(2)
C19 C20 C21 109.2(2)
C15 C16 C14 120.7(3)
C6 C5 C2 120.6(3)
C5 C6 C1 121.3(3)
C8 C17 C12 122.4(3)
C18 C21 C1 113.8(2)
C18 C21 C20 111.2(2)
C1 C21 C20 115.1(2)
C2 O7 C28 117.5(2)

loop_
_geom_bond_atom_site_label_1
_geom_bond_atom_site_label_2
_geom_bond_distance
O5 C25 1.338(3)
O5 C26 1.444(3)
O3 C24 1.198(3)
O4 C24 1.334(3)
O4 C27 1.455(3)
O1 C22 1.206(3)
O6 C25 1.207(3)
O2 C22 1.330(3)
O2 C23 1.457(3)
C8 C17 1.374(4)
C8 C9 1.416(4)
C8 C18 1.517(4)
C9 C10 1.372(4)
C9 C19 1.526(4)
C10 C11 1.412(4)
C18 C21 1.519(4)
C24 C20 1.526(4)
C19 C22 1.532(4)
C19 C20 1.550(4)
C1 C4 1.386(4)
C1 C6 1.389(4)
C1 C21 1.524(4)
C11 C12 1.420(4)
C11 C13 1.421(4)
C12 C17 1.408(4)
C12 C15 1.424(4)
C13 C14 1.368(4)
C14 C16 1.401(4)
C15 C16 1.364(4)
C25 C20 1.521(4)
C2 O7 1.371(3)
C2 C3 1.380(4)
C2 C5 1.381(4)
C3 C4 1.391(4)
C20 C21 1.577(4)
C5 C6 1.377(4)
O7 C28 1.421(4)

loop_
_geom_torsion_atom_site_label_1
_geom_torsion_atom_site_label_2
_geom_torsion_atom_site_label_3
_geom_torsion_atom_site_label_4
_geom_torsion
C17 C8 C9 C10 -0.2(4)
C18 C8 C9 C10 175.5(3)
C17 C8 C9 C19 178.4(3)
C18 C8 C9 C19 -5.9(4)
C8 C9 C10 C11 0.7(4)
C19 C9 C10 C11 -177.9(2)
C17 C8 C18 C21 -173.7(3)
C9 C8 C18 C21 10.6(4)
C27 O4 C24 O3 4.2(4)
C27 O4 C24 C20 -174.6(2)
C10 C9 C19 C22 76.4(3)
C8 C9 C19 C22 -102.2(3)
C10 C9 C19 C20 -152.7(2)
C8 C9 C19 C20 28.7(3)
C9 C10 C11 C12 -0.2(4)
C9 C10 C11 C13 -179.6(3)
C23 O2 C22 O1 -1.6(4)
C23 O2 C22 C19 -175.5(2)
C9 C19 C22 O1 -101.4(3)
C20 C19 C22 O1 131.6(3)
C9 C19 C22 O2 72.7(3)
C20 C19 C22 O2 -54.3(3)
C10 C11 C12 C17 -0.8(4)
C13 C11 C12 C17 178.6(3)
C10 C11 C12 C15 179.7(3)
C13 C11 C12 C15 -0.9(4)
C10 C11 C13 C14 -179.5(3)
C12 C11 C13 C14 1.1(4)
C11 C13 C14 C16 0.0(5)
C17 C12 C15 C16 -179.9(3)
C11 C12 C15 C16 -0.4(4)
C26 O5 C25 O6 2.6(4)
C26 O5 C25 C20 -177.3(2)
O7 C2 C3 C4 179.9(3)
C5 C2 C3 C4 0.0(5)
C6 C1 C4 C3 -0.3(4)
C21 C1 C4 C3 -178.8(3)
C2 C3 C4 C1 0.0(5)
O6 C25 C20 C24 123.8(3)
O5 C25 C20 C24 -56.3(3)
O6 C25 C20 C19 -118.6(3)
O5 C25 C20 C19 61.3(3)
O6 C25 C20 C21 2.6(4)
O5 C25 C20 C21 -177.6(2)
O3 C24 C20 C25 142.3(3)
O4 C24 C20 C25 -38.8(3)
O3 C24 C20 C19 26.5(4)
O4 C24 C20 C19 -154.6(2)
O3 C24 C20 C21 -92.9(3)
O4 C24 C20 C21 85.9(3)
C9 C19 C20 C25 69.9(3)
C22 C19 C20 C25 -164.8(2)
C9 C19 C20 C24 -173.8(2)
C22 C19 C20 C24 -48.4(3)
C9 C19 C20 C21 -54.5(3)
C22 C19 C20 C21 70.8(3)
C12 C15 C16 C14 1.6(4)
C13 C14 C16 C15 -1.3(5)
O7 C2 C5 C6 -179.5(3)
C3 C2 C5 C6 0.4(5)
C2 C5 C6 C1 -0.8(5)
C4 C1 C6 C5 0.7(4)
C21 C1 C6 C5 179.3(3)
C9 C8 C17 C12 -0.9(4)
C18 C8 C17 C12 -176.7(3)
C11 C12 C17 C8 1.4(4)
C15 C12 C17 C8 -179.1(3)
C8 C18 C21 C1 -169.4(2)
C8 C18 C21 C20 -37.5(3)
C4 C1 C21 C18 41.3(4)
C6 C1 C21 C18 -137.2(3)
C4 C1 C21 C20 -88.7(3)
C6 C1 C21 C20 92.8(3)
C25 C20 C21 C18 -59.8(3)
C24 C20 C21 C18 179.7(2)
C19 C20 C21 C18 60.0(3)
C25 C20 C21 C1 71.5(3)
C24 C20 C21 C1 -49.1(3)
C19 C20 C21 C1 -168.7(2)
C3 C2 O7 C28 9.0(5)
C5 C2 O7 C28 -171.1(3)
